data_2209128
loop_
_publ_author_name
'You, Zhong-Lu'

_publ_section_title
;
 Aqua{2-[2-(2-hydroxyethylamino)ethyliminomethyl]-4-nitrophenolato}copper(II)
 perchlorate
;
_journal_coeditor_code CI2063
_journal_issue 6
_journal_name_full 'Acta Crystallographica Section E'
_journal_page_first m1216
_journal_page_last m1218
_journal_paper_doi 10.1107/S1600536806016205
_journal_volume 62
_journal_year 2006
_chemical_formula_iupac '[Cu (C11 H14 N3 O4) (H2 O)] Cl O4'
_chemical_formula_moiety 'C11 H16 Cu N3 O5 +, Cl O4 -'
_chemical_formula_sum 'C11 H16 Cl Cu N3 O9'
_chemical_formula_weight 433.26
_chemical_name_systematic
;
Aqua[2-[2-(2-hydroxyethylamino)ethyliminomethyl]-4-nitro-phenolato]copper(II)
perchlorate
;
_space_group_IT_number 15
_symmetry_cell_setting monoclinic
_symmetry_space_group_name_Hall '-C 2yc'
_symmetry_space_group_name_H-M 'C 1 2/c 1'
_atom_sites_solution_hydrogens geom
_atom_sites_solution_primary direct
_atom_sites_solution_secondary difmap
_audit_creation_method SHELXL-97
_cell_angle_alpha 90.00
_cell_angle_beta 106.4880(10)
_cell_angle_gamma 90.00
_cell_formula_units_Z 8
_cell_length_a 19.552(2)
_cell_length_b 11.8590(10)
_cell_length_c 14.658(2)
_cell_measurement_reflns_used 2237
_cell_measurement_temperature 298(2)
_cell_measurement_theta_max 25.03
_cell_measurement_theta_min 2.12
_cell_volume 3259.0(6)
_computing_cell_refinement SMART
_computing_data_collection 'SMART (Bruker, 1998)'
_computing_data_reduction 'SAINT (Bruker, 1998)'
_computing_molecular_graphics 'SHELXTL (Sheldrick, 1997b)'
_computing_publication_material SHELXTL
_computing_structure_refinement 'SHELXL97 (Sheldrick, 1997a)'
_computing_structure_solution 'SHELXS97 (Sheldrick, 1997a)'
_diffrn_ambient_temperature 298(2)
_diffrn_measured_fraction_theta_full 1.000
_diffrn_measured_fraction_theta_max 1.000
_diffrn_measurement_device_type 'Bruker SMART CCD area-detector'
_diffrn_measurement_method \w
_diffrn_radiation_monochromator graphite
_diffrn_radiation_source 'fine-focus sealed tube'
_diffrn_radiation_type MoK\a
_diffrn_radiation_wavelength 0.71073
_diffrn_reflns_av_R_equivalents 0.0338
_diffrn_reflns_av_sigmaI/netI 0.0298
_diffrn_reflns_limit_h_max 23
_diffrn_reflns_limit_h_min -24
_diffrn_reflns_limit_k_max 14
_diffrn_reflns_limit_k_min -14
_diffrn_reflns_limit_l_max 18
_diffrn_reflns_limit_l_min -18
_diffrn_reflns_number 12264
_diffrn_reflns_theta_full 25.99
_diffrn_reflns_theta_max 25.99
_diffrn_reflns_theta_min 2.03
_diffrn_standards_number 0
_exptl_absorpt_coefficient_mu 1.558
_exptl_absorpt_correction_T_max 0.7999
_exptl_absorpt_correction_T_min 0.6608
_exptl_absorpt_correction_type multi-scan
_exptl_absorpt_process_details '(SADABS; Sheldrick, 1996)'
_exptl_crystal_colour blue
_exptl_crystal_density_diffrn 1.766
_exptl_crystal_density_method 'not measured'
_exptl_crystal_description Block
_exptl_crystal_F_000 1768
_exptl_crystal_size_max 0.29
_exptl_crystal_size_mid 0.21
_exptl_crystal_size_min 0.15
_refine_diff_density_max 1.066
_refine_diff_density_min -0.669
_refine_ls_extinction_method none
_refine_ls_goodness_of_fit_ref 1.155
_refine_ls_hydrogen_treatment constr
_refine_ls_matrix_type full
_refine_ls_number_parameters 263
_refine_ls_number_reflns 3193
_refine_ls_number_restraints 79
_refine_ls_restrained_S_all 1.254
_refine_ls_R_factor_all 0.0897
_refine_ls_R_factor_gt 0.0780
_refine_ls_shift/su_max 0.001
_refine_ls_shift/su_mean 0.000
_refine_ls_structure_factor_coef Fsqd
_refine_ls_weighting_details 'calc w=1/[\s^2^(Fo^2^)+(0.0862P)^2^+19.9923P] where P=(Fo^2^+2Fc^2^)/3'
_refine_ls_weighting_scheme calc
_refine_ls_wR_factor_gt 0.1948
_refine_ls_wR_factor_ref 0.2023
_reflns_number_gt 2722
_reflns_number_total 3193
_reflns_threshold_expression I>2\s(I)
_cod_data_source_file ci2063.cif
_cod_data_source_block I
_cod_depositor_comments
;
The following automatic conversions were performed:
'_symmetry_cell_setting' value 'Monoclinic' changed to 'monoclinic'
according to '/home/saulius/struct/CIF-dictionaries/cif_core.dic'
dictionary named 'cif_core.dic' version 2.4.1 from 2010-06-29.

Automatic conversion script
Id: cif_fix_enum 1527 2010-12-29 10:47:43Z saulius 

The following automatic conversions were performed:

'_symmetry_cell_setting' value 'Monoclinic' changed to 'monoclinic'
according to /home/saulius/struct/CIF-dictionaries/cif_core.dic
dictionary named 'cif_core.dic' version 2.4.1 from 2010-06-29.

Automatic conversion script
Id: cif_fix_values 1715 2011-07-08 13:25:40Z adriana 
;
_cod_original_sg_symbol_H-M 'C 2/c'
_cod_database_code 2209128
_cod_database_fobs_code 2209128

loop_
_symmetry_equiv_pos_as_xyz
'x, y, z'
'-x, y, -z+1/2'
'x+1/2, y+1/2, z'
'-x+1/2, y+1/2, -z+1/2'
'-x, -y, -z'
'x, -y, z-1/2'
'-x+1/2, -y+1/2, -z'
'x+1/2, -y+1/2, z-1/2'

loop_
_atom_site_type_symbol
_atom_site_label
_atom_site_fract_x
_atom_site_fract_y
_atom_site_fract_z
_atom_site_U_iso_or_equiv
_atom_site_adp_type
_atom_site_calc_flag
_atom_site_refinement_flags
_atom_site_occupancy
_atom_site_disorder_assembly
_atom_site_disorder_group
Cu Cu1 0.06078(4) 0.10513(7) 0.39151(6) 0.0466(3) Uani d . 1 . .
Cl Cl1 0.27368(11) 0.0705(3) 0.11243(16) 0.0827(7) Uani d DU 1 . .
O O1 -0.0515(3) 0.6988(5) 0.3520(6) 0.092(2) Uani d . 1 . .
O O2 -0.1423(3) 0.6617(5) 0.4012(4) 0.0759(16) Uani d . 1 . .
O O3 -0.0243(2) 0.1766(4) 0.3970(4) 0.0575(13) Uani d . 1 . .
O O4 0.0200(3) -0.0497(4) 0.3784(4) 0.0620(13) Uani d . 1 . .
H H4A -0.0278 -0.0658 0.3709 0.093 Uiso calc R 1 . .
O O5 0.1012(3) 0.0927(4) 0.5621(3) 0.0625(13) Uani d D 1 . .
H H5A 0.1302 0.0394 0.5647 0.094 Uiso d RD 1 . .
H H5B 0.1237 0.1496 0.5885 0.094 Uiso d RD 1 . .
N N1 -0.0898(3) 0.6321(5) 0.3786(4) 0.0574(15) Uani d . 1 . .
N N2 0.1056(3) 0.2408(5) 0.3658(4) 0.0459(13) Uani d . 1 . .
N N3 0.1455(3) 0.0272(5) 0.3713(4) 0.0476(13) Uani d . 1 . .
H H3A 0.1787 0.0188 0.4287 0.057 Uiso calc R 1 . .
C C1 0.0108(3) 0.3669(6) 0.3740(4) 0.0423(14) Uani d . 1 . .
C C2 -0.0367(3) 0.2833(6) 0.3921(4) 0.0447(15) Uani d . 1 . .
C C3 -0.1017(3) 0.3236(7) 0.4040(5) 0.0554(18) Uani d . 1 . .
H H3 -0.1340 0.2714 0.4151 0.067 Uiso calc R 1 . .
C C4 -0.1193(4) 0.4347(7) 0.4001(5) 0.0531(17) Uani d . 1 . .
H H4 -0.1623 0.4577 0.4093 0.064 Uiso calc R 1 . .
C C5 -0.0718(3) 0.5140(6) 0.3821(4) 0.0456(15) Uani d . 1 . .
C C6 -0.0079(3) 0.4792(6) 0.3690(4) 0.0466(15) Uani d . 1 . .
H H6 0.0232 0.5326 0.3566 0.056 Uiso calc R 1 . .
C C7 0.0791(3) 0.3383(6) 0.3590(4) 0.0476(16) Uani d . 1 . .
H H7 0.1054 0.3966 0.3430 0.057 Uiso calc R 1 . .
C C8 0.1761(4) 0.2197(7) 0.3513(6) 0.062(2) Uani d . 1 . .
H H8A 0.2133 0.2262 0.4111 0.075 Uiso calc R 1 . .
H H8B 0.1855 0.2741 0.3068 0.075 Uiso calc R 1 . .
C C9 0.1746(4) 0.1021(7) 0.3120(5) 0.0583(19) Uani d . 1 . .
H H9A 0.1449 0.0998 0.2466 0.070 Uiso calc R 1 . .
H H9B 0.2224 0.0784 0.3136 0.070 Uiso calc R 1 . .
C C10 0.1239(4) -0.0853(7) 0.3312(6) 0.065(2) Uani d . 1 . .
H H10A 0.1654 -0.1335 0.3402 0.078 Uiso calc R 1 . .
H H10B 0.1003 -0.0797 0.2635 0.078 Uiso calc R 1 . .
C C11 0.0739(5) -0.1336(7) 0.3819(7) 0.074(2) Uani d . 1 . .
H H11A 0.0523 -0.2024 0.3509 0.088 Uiso calc R 1 . .
H H11B 0.0994 -0.1510 0.4474 0.088 Uiso calc R 1 . .
O O6 0.2776(5) -0.0161(9) 0.0421(6) 0.076(4) Uani d PDU 0.529(13) A 1
O O7 0.3029(9) 0.0185(13) 0.2007(7) 0.122(5) Uani d PDU 0.529(13) A 1
O O8 0.2004(5) 0.0850(11) 0.0977(10) 0.102(5) Uani d PDU 0.529(13) A 1
O O9 0.3092(11) 0.1643(12) 0.0984(16) 0.199(8) Uani d PDU 0.529(13) A 1
O O6' 0.2579(12) 0.076(2) 0.0155(7) 0.186(8) Uani d PDU 0.471(13) A 2
O O7' 0.3469(5) 0.0943(12) 0.1533(12) 0.108(6) Uani d PDU 0.471(13) A 2
O O8' 0.2416(12) 0.1682(13) 0.1427(17) 0.209(13) Uani d PDU 0.471(13) A 2
O O9' 0.2527(12) -0.0214(13) 0.1537(16) 0.171(10) Uani d PDU 0.471(13) A 2

loop_
_atom_site_aniso_label
_atom_site_aniso_U_11
_atom_site_aniso_U_22
_atom_site_aniso_U_33
_atom_site_aniso_U_12
_atom_site_aniso_U_13
_atom_site_aniso_U_23
Cu1 0.0414(5) 0.0538(5) 0.0491(5) -0.0059(4) 0.0202(3) 0.0022(4)
Cl1 0.0541(11) 0.122(2) 0.0702(13) 0.0251(12) 0.0148(10) 0.0013(13)
O1 0.072(4) 0.055(3) 0.152(7) -0.007(3) 0.033(4) 0.005(4)
O2 0.072(4) 0.074(4) 0.081(4) 0.014(3) 0.022(3) -0.015(3)
O3 0.044(3) 0.050(3) 0.087(4) -0.006(2) 0.031(2) 0.009(2)
O4 0.054(3) 0.058(3) 0.079(3) -0.021(2) 0.028(3) -0.014(3)
O5 0.076(4) 0.062(3) 0.053(3) 0.002(3) 0.025(3) -0.001(2)
N1 0.052(3) 0.056(4) 0.055(4) 0.003(3) -0.001(3) -0.010(3)
N2 0.033(3) 0.057(4) 0.049(3) -0.007(2) 0.014(2) 0.007(3)
N3 0.043(3) 0.058(3) 0.041(3) 0.000(2) 0.011(2) 0.004(2)
C1 0.034(3) 0.058(4) 0.034(3) -0.006(3) 0.007(2) 0.001(3)
C2 0.032(3) 0.057(4) 0.044(3) -0.008(3) 0.010(2) -0.002(3)
C3 0.039(3) 0.073(5) 0.057(4) -0.005(3) 0.018(3) 0.014(4)
C4 0.039(3) 0.075(5) 0.046(4) 0.009(3) 0.013(3) 0.005(3)
C5 0.039(3) 0.057(4) 0.034(3) 0.001(3) 0.001(2) -0.001(3)
C6 0.037(3) 0.059(4) 0.040(3) -0.010(3) 0.004(2) -0.005(3)
C7 0.039(3) 0.061(4) 0.044(3) -0.011(3) 0.013(3) 0.009(3)
C8 0.038(4) 0.079(5) 0.078(5) -0.002(3) 0.030(3) 0.017(4)
C9 0.047(4) 0.079(5) 0.056(4) 0.009(4) 0.026(3) 0.015(4)
C10 0.057(4) 0.066(5) 0.077(5) 0.001(4) 0.025(4) -0.012(4)
C11 0.079(6) 0.048(4) 0.097(7) -0.006(4) 0.030(5) -0.005(4)
O6 0.053(6) 0.125(9) 0.045(5) 0.035(6) 0.005(4) -0.006(5)
O7 0.133(9) 0.141(9) 0.076(6) 0.059(8) 0.006(6) -0.021(6)
O8 0.075(6) 0.083(9) 0.136(12) 0.034(6) 0.012(7) -0.034(8)
O9 0.202(12) 0.168(10) 0.234(13) -0.059(9) 0.075(10) -0.006(8)
O6' 0.181(12) 0.234(14) 0.126(7) -0.014(10) 0.020(8) 0.001(9)
O7' 0.090(8) 0.067(9) 0.144(15) -0.001(7) -0.006(9) 0.002(9)
O8' 0.25(3) 0.172(16) 0.28(3) 0.12(2) 0.20(3) 0.066(19)
O9' 0.19(2) 0.139(13) 0.22(2) -0.063(16) 0.11(2) -0.032(15)

loop_
_atom_type_symbol
_atom_type_description
_atom_type_scat_dispersion_real
_atom_type_scat_dispersion_imag
_atom_type_scat_source
C C 0.0033 0.0016 'International Tables Vol C Tables 4.2.6.8 and 6.1.1.4'
H H 0.0000 0.0000 'International Tables Vol C Tables 4.2.6.8 and 6.1.1.4'
Cl Cl 0.1484 0.1585 'International Tables Vol C Tables 4.2.6.8 and 6.1.1.4'
O O 0.0106 0.0060 'International Tables Vol C Tables 4.2.6.8 and 6.1.1.4'
N N 0.0061 0.0033 'International Tables Vol C Tables 4.2.6.8 and 6.1.1.4'
Cu Cu 0.3201 1.2651 'International Tables Vol C Tables 4.2.6.8 and 6.1.1.4'

loop_
_geom_angle_atom_site_label_1
_geom_angle_atom_site_label_2
_geom_angle_atom_site_label_3
_geom_angle
_geom_angle_publ_flag
O3 Cu1 N2 95.1(2) y
O3 Cu1 O4 94.9(2) y
N2 Cu1 O4 161.3(2) y
O3 Cu1 N3 174.0(2) y
N2 Cu1 N3 85.1(2) y
O4 Cu1 N3 83.3(2) y
O3 Cu1 O5 90.9(2) y
N2 Cu1 O5 102.8(2) y
O4 Cu1 O5 92.8(2) y
N3 Cu1 O5 94.8(2) y
O9 Cl1 O9' 162.3(12) ?
O9 Cl1 O6' 77.3(12) ?
O9' Cl1 O6' 119.2(10) ?
O9 Cl1 O8 115.0(9) ?
O9' Cl1 O8 75.1(11) ?
O6' Cl1 O8 85.1(11) ?
O9 Cl1 O7 114.1(9) ?
O9' Cl1 O7 48.3(10) ?
O6' Cl1 O7 153.2(12) ?
O8 Cl1 O7 109.2(8) ?
O9 Cl1 O7' 53.2(10) ?
O9' Cl1 O7' 111.5(10) ?
O6' Cl1 O7' 109.6(9) ?
O8 Cl1 O7' 155.6(8) ?
O7 Cl1 O7' 66.3(9) ?
O9 Cl1 O8' 71.1(11) ?
O9' Cl1 O8' 107.0(9) ?
O6' Cl1 O8' 107.0(10) ?
O8 Cl1 O8' 55.5(10) ?
O7 Cl1 O8' 99.7(11) ?
O7' Cl1 O8' 100.7(9) ?
O9 Cl1 O6 109.5(9) ?
O9' Cl1 O6 80.5(10) ?
O6' Cl1 O6 49.1(11) ?
O8 Cl1 O6 103.4(6) ?
O7 Cl1 O6 104.5(7) ?
O7' Cl1 O6 100.9(8) ?
O8' Cl1 O6 152.5(10) ?
C2 O3 Cu1 126.3(4) ?
C11 O4 Cu1 111.5(4) ?
C11 O4 H4A 124.3 ?
Cu1 O4 H4A 124.3 ?
Cu1 O5 H5A 96.5 ?
Cu1 O5 H5B 114.0 ?
H5A O5 H5B 108.9 ?
O2 N1 O1 122.6(7) ?
O2 N1 C5 119.1(7) ?
O1 N1 C5 118.3(6) ?
C7 N2 C8 121.5(6) ?
C7 N2 Cu1 125.8(4) ?
C8 N2 Cu1 112.6(5) ?
C9 N3 C10 115.4(6) ?
C9 N3 Cu1 106.6(4) ?
C10 N3 Cu1 108.9(4) ?
C9 N3 H3A 108.6 ?
C10 N3 H3A 108.6 ?
Cu1 N3 H3A 108.6 ?
C6 C1 C2 120.2(6) ?
C6 C1 C7 117.3(6) ?
C2 C1 C7 122.5(6) ?
O3 C2 C3 119.0(6) ?
O3 C2 C1 124.8(6) ?
C3 C2 C1 116.2(6) ?
C4 C3 C2 123.2(6) ?
C4 C3 H3 118.4 ?
C2 C3 H3 118.4 ?
C3 C4 C5 119.1(6) ?
C3 C4 H4 120.5 ?
C5 C4 H4 120.5 ?
C6 C5 C4 120.1(7) ?
C6 C5 N1 120.5(6) ?
C4 C5 N1 119.4(6) ?
C1 C6 C5 121.2(6) ?
C1 C6 H6 119.4 ?
C5 C6 H6 119.4 ?
N2 C7 C1 125.2(6) ?
N2 C7 H7 117.4 ?
C1 C7 H7 117.4 ?
N2 C8 C9 107.1(6) ?
N2 C8 H8A 110.3 ?
C9 C8 H8A 110.3 ?
N2 C8 H8B 110.3 ?
C9 C8 H8B 110.3 ?
H8A C8 H8B 108.6 ?
N3 C9 C8 107.7(6) ?
N3 C9 H9A 110.2 ?
C8 C9 H9A 110.2 ?
N3 C9 H9B 110.2 ?
C8 C9 H9B 110.2 ?
H9A C9 H9B 108.5 ?
N3 C10 C11 107.5(6) ?
N3 C10 H10A 110.2 ?
C11 C10 H10A 110.2 ?
N3 C10 H10B 110.2 ?
C11 C10 H10B 110.2 ?
H10A C10 H10B 108.5 ?
O4 C11 C10 106.9(7) ?
O4 C11 H11A 110.3 ?
C10 C11 H11A 110.3 ?
O4 C11 H11B 110.3 ?
C10 C11 H11B 110.3 ?
H11A C11 H11B 108.6 ?

loop_
_geom_bond_atom_site_label_1
_geom_bond_atom_site_label_2
_geom_bond_distance
_geom_bond_publ_flag
Cu1 O3 1.889(5) y
Cu1 N2 1.919(5) y
Cu1 O4 1.989(5) y
Cu1 N3 1.991(5) y
Cu1 O5 2.403(5) y
Cl1 O9 1.358(9) ?
Cl1 O9' 1.365(10) ?
Cl1 O6' 1.368(10) ?
Cl1 O8 1.397(8) ?
Cl1 O7 1.401(9) ?
Cl1 O7' 1.414(9) ?
Cl1 O8' 1.446(10) ?
Cl1 O6 1.473(8) ?
O1 N1 1.225(9) ?
O2 N1 1.217(8) ?
O3 C2 1.287(8) ?
O4 C11 1.440(10) ?
O4 H4A 0.93 ?
O5 H5A 0.84 ?
O5 H5B 0.84 ?
N1 C5 1.441(9) ?
N2 C7 1.259(9) ?
N2 C8 1.476(8) ?
N3 C9 1.466(9) ?
N3 C10 1.471(10) ?
N3 H3A 0.91 ?
C1 C6 1.377(10) ?
C1 C2 1.432(9) ?
C1 C7 1.456(9) ?
C2 C3 1.415(9) ?
C3 C4 1.360(11) ?
C3 H3 0.93 ?
C4 C5 1.399(10) ?
C4 H4 0.93 ?
C5 C6 1.380(9) ?
C6 H6 0.93 ?
C7 H7 0.93 ?
C8 C9 1.506(11) ?
C8 H8A 0.97 ?
C8 H8B 0.97 ?
C9 H9A 0.97 ?
C9 H9B 0.97 ?
C10 C11 1.499(12) ?
C10 H10A 0.97 ?
C10 H10B 0.97 ?
C11 H11A 0.97 ?
C11 H11B 0.97 ?

loop_
_geom_hbond_atom_site_label_D
_geom_hbond_atom_site_label_H
_geom_hbond_atom_site_label_A
_geom_hbond_site_symmetry_A
_geom_hbond_distance_DH
_geom_hbond_distance_HA
_geom_hbond_distance_DA
_geom_hbond_angle_DHA
O4 H4A O5 5_556 0.93 1.98 2.795(7) 145
N3 H3A O6' 6_556 0.91 2.04 2.854(19) 148
N3 H3A O6 6_556 0.91 2.16 3.047(10) 164
O5 H5A O8 6_556 0.84 1.98 2.811(14) 169
O5 H5A O9' 6_556 0.84 2.39 3.01(2) 131
O5 H5B O2 5_566 0.84 2.27 3.029(8) 152
O5 H5B O1 5_566 0.84 2.58 3.055(8) 117
